data_7062445
loop_
_publ_author_name
'Trivedi, Manoj'
'Singh, Gurmeet'
'Sharma, Raj Kishore'
'Rath, Nigam P.'
'Husain, Ahmad'

_publ_section_title
;
 Synthetic, spectral, structural and catalytic activities of 3-D metal
 format/acetate framework materials for CO2 conversion
;
_journal_issue 22
_journal_name_full 'New Journal of Chemistry'
_journal_page_first 10585
_journal_page_last 10592
_journal_paper_doi 10.1039/D3NJ01463K
_journal_volume 47
_journal_year 2023
_chemical_formula_moiety 'C2 H6 Cu O6'
_chemical_formula_sum 'C2 H6 Cu O6'
_chemical_formula_weight 189.61
_space_group_crystal_system monoclinic
_space_group_IT_number 14
_space_group_name_Hall '-P 2ybc'
_space_group_name_H-M_alt 'P 1 21/c 1'
_atom_sites_solution_hydrogens difmap
_audit_creation_method SHELXL-2014/7
_audit_update_record
;
2023-03-12 deposited with the CCDC.	2023-04-25 downloaded from the CCDC.
;
_cell_angle_alpha 90
_cell_angle_beta 97.021(5)
_cell_angle_gamma 90
_cell_formula_units_Z 4
_cell_length_a 8.4955(15)
_cell_length_b 7.0739(14)
_cell_length_c 9.4178(18)
_cell_measurement_reflns_used 1938
_cell_measurement_temperature 100(2)
_cell_measurement_theta_max 31.91
_cell_measurement_theta_min 3.61
_cell_volume 561.73(18)
_computing_cell_refinement 'Bruker SAINT'
_computing_data_collection 'Bruker APEX2'
_computing_data_reduction 'Bruker SAINT'
_computing_molecular_graphics 'Bruker SHELXTL'
_computing_publication_material 'Bruker SHELXTL'
_computing_structure_refinement 'SHELXL-2014/7 (Sheldrick, 2014)'
_computing_structure_solution 'SHELXS-97 (Sheldrick 2008)'
_diffrn_ambient_temperature 100(2)
_diffrn_measured_fraction_theta_full 0.969
_diffrn_measured_fraction_theta_max 0.860
_diffrn_measurement_device_type 'Bruker APEX-II CCD'
_diffrn_measurement_method '\f and \w scans'
_diffrn_radiation_type MoK\a
_diffrn_radiation_wavelength 0.71073
_diffrn_reflns_av_R_equivalents 0.0197
_diffrn_reflns_av_unetI/netI 0.0238
_diffrn_reflns_Laue_measured_fraction_full 0.969
_diffrn_reflns_Laue_measured_fraction_max 0.860
_diffrn_reflns_limit_h_max 7
_diffrn_reflns_limit_h_min -12
_diffrn_reflns_limit_k_max 9
_diffrn_reflns_limit_k_min -8
_diffrn_reflns_limit_l_max 13
_diffrn_reflns_limit_l_min -13
_diffrn_reflns_number 3631
_diffrn_reflns_point_group_measured_fraction_full 0.969
_diffrn_reflns_point_group_measured_fraction_max 0.860
_diffrn_reflns_theta_full 25.242
_diffrn_reflns_theta_max 32.042
_diffrn_reflns_theta_min 3.612
_exptl_absorpt_coefficient_mu 3.846
_exptl_absorpt_correction_T_max 0.8623
_exptl_absorpt_correction_T_min 0.7608
_exptl_absorpt_correction_type multi-scan
_exptl_crystal_colour green
_exptl_crystal_density_diffrn 2.242
_exptl_crystal_description rectangular
_exptl_crystal_F_000 380
_exptl_crystal_size_max 0.332
_exptl_crystal_size_mid 0.244
_exptl_crystal_size_min 0.163
_refine_diff_density_max 0.432
_refine_diff_density_min -0.422
_refine_diff_density_rms 0.086
_refine_ls_extinction_coef 0.0264(15)
_refine_ls_extinction_expression Fc^*^=kFc[1+0.001xFc^2^\l^3^/sin(2\q)]^-1/4^
_refine_ls_extinction_method 'SHELXL-2014/7 (Sheldrick 2014'
_refine_ls_goodness_of_fit_ref 1.070
_refine_ls_hydrogen_treatment refxyz
_refine_ls_matrix_type full
_refine_ls_number_parameters 108
_refine_ls_number_reflns 1690
_refine_ls_number_restraints 0
_refine_ls_restrained_S_all 1.070
_refine_ls_R_factor_all 0.0271
_refine_ls_R_factor_gt 0.0218
_refine_ls_shift/su_max 0.001
_refine_ls_shift/su_mean 0.000
_refine_ls_structure_factor_coef Fsqd
_refine_ls_weighting_details 'w=1/[\s^2^(Fo^2^)+(0.0288P)^2^+0.0838P] where P=(Fo^2^+2Fc^2^)/3'
_refine_ls_weighting_scheme calc
_refine_ls_wR_factor_gt 0.0565
_refine_ls_wR_factor_ref 0.0592
_reflns_Friedel_coverage 0.000
_reflns_number_gt 1424
_reflns_number_total 1690
_reflns_threshold_expression 'I > 2\s(I)'
_cod_data_source_file d3nj01463k2.cif
_cod_data_source_block r13317
_cod_depositor_comments 'Adding full bibliography for 7062444--7062445.cif.'
_cod_original_sg_symbol_H-M 'P 21/c'
_cod_database_code 7062445
_shelx_shelxl_version_number 2014/7
_shelx_space_group_comment
; 
The symmetry employed for this shelxl refinement is uniquely defined 
by the following loop, which should always be used as a source of 
symmetry information in preference to the above space-group names. 
They are only intended as comments. 
;
_shelx_estimated_absorpt_t_min 0.362
_shelx_estimated_absorpt_t_max 0.573

loop_
_space_group_symop_operation_xyz
'x, y, z'
'-x, y+1/2, -z+1/2'
'-x, -y, -z'
'x, -y-1/2, z-1/2'

loop_
_atom_site_label
_atom_site_type_symbol
_atom_site_fract_x
_atom_site_fract_y
_atom_site_fract_z
_atom_site_U_iso_or_equiv
_atom_site_adp_type
_atom_site_occupancy
_atom_site_site_symmetry_order
_atom_site_calc_flag
_atom_site_refinement_flags_posn
_atom_site_refinement_flags_adp
_atom_site_refinement_flags_occupancy
_atom_site_disorder_assembly
_atom_site_disorder_group
Cu1 Cu 1.0000 0.5000 0.5000 0.00493(8) Uani 1 2 d S . P . .
Cu2 Cu 0.5000 1.0000 0.5000 0.00642(8) Uani 1 2 d S . P . .
O1 O 0.79603(10) 0.64081(14) 0.50782(10) 0.0085(2) Uani 1 1 d . . . . .
O2 O 0.57004(10) 0.69542(15) 0.59789(10) 0.0109(2) Uani 1 1 d . . . . .
O3 O 0.71494(12) 1.00372(15) 0.43208(11) 0.0088(2) Uani 1 1 d . . . . .
O4 O 0.58552(11) 1.11938(15) 0.67962(10) 0.0110(2) Uani 1 1 d . . . . .
O5 O 0.91418(10) 0.26722(13) 0.57478(9) 0.00795(19) Uani 1 1 d . . . . .
O6 O 0.90037(10) 0.09303(15) 0.76892(10) 0.0101(2) Uani 1 1 d . . . . .
C1 C 0.68280(14) 0.5904(2) 0.57638(14) 0.0086(3) Uani 1 1 d . . . . .
H1 H 0.6874(19) 0.462(2) 0.6104(18) 0.010 Uiso 1 1 d . U . . .
C2 C 0.97029(14) 0.2077(2) 0.69874(13) 0.0084(3) Uani 1 1 d . . . . .
H2 H 1.0718(19) 0.257(2) 0.7386(16) 0.010 Uiso 1 1 d . U . . .
H4A H 0.533(2) 1.135(3) 0.752(2) 0.026(5) Uiso 1 1 d . . . . .
H4B H 0.683(3) 1.096(3) 0.710(2) 0.039(6) Uiso 1 1 d . . . . .
H3A H 0.753(2) 0.899(3) 0.456(2) 0.029(6) Uiso 1 1 d . . . . .
H3B H 0.774(3) 1.086(3) 0.470(2) 0.031(6) Uiso 1 1 d . . . . .

loop_
_atom_site_aniso_label
_atom_site_aniso_U_11
_atom_site_aniso_U_22
_atom_site_aniso_U_33
_atom_site_aniso_U_23
_atom_site_aniso_U_13
_atom_site_aniso_U_12
Cu1 0.00442(13) 0.00458(15) 0.00581(12) 0.00072(7) 0.00074(9) 0.00026(7)
Cu2 0.00492(13) 0.00837(16) 0.00592(12) -0.00120(7) 0.00050(9) -0.00026(7)
O1 0.0065(4) 0.0091(5) 0.0101(4) 0.0008(3) 0.0024(3) 0.0010(3)
O2 0.0085(4) 0.0120(6) 0.0126(5) 0.0018(4) 0.0036(3) 0.0024(4)
O3 0.0074(4) 0.0089(6) 0.0103(5) -0.0005(3) 0.0014(4) -0.0005(3)
O4 0.0070(4) 0.0173(6) 0.0087(4) -0.0040(4) 0.0012(4) -0.0001(4)
O5 0.0080(4) 0.0080(5) 0.0077(4) 0.0019(3) 0.0001(3) -0.0009(3)
O6 0.0097(4) 0.0117(6) 0.0089(4) 0.0032(4) 0.0007(3) -0.0006(4)
C1 0.0082(5) 0.0094(7) 0.0081(5) 0.0007(5) 0.0002(4) -0.0002(5)
C2 0.0072(5) 0.0079(7) 0.0100(6) 0.0003(5) 0.0003(5) 0.0011(4)

loop_
_atom_type_symbol
_atom_type_description
_atom_type_scat_dispersion_real
_atom_type_scat_dispersion_imag
_atom_type_scat_source
C C 0.0033 0.0016 'International Tables Vol C Tables 4.2.6.8 and 6.1.1.4'
H H 0.0000 0.0000 'International Tables Vol C Tables 4.2.6.8 and 6.1.1.4'
O O 0.0106 0.0060 'International Tables Vol C Tables 4.2.6.8 and 6.1.1.4'
Cu Cu 0.3201 1.2651 'International Tables Vol C Tables 4.2.6.8 and 6.1.1.4'

loop_
_geom_angle_atom_site_label_1
_geom_angle_atom_site_label_2
_geom_angle_atom_site_label_3
_geom_angle
_geom_angle_site_symmetry_1
_geom_angle_site_symmetry_3
_geom_angle_publ_flag
O5 Cu1 O5 180.0 3_766 . ?
O5 Cu1 O1 87.54(4) 3_766 . ?
O5 Cu1 O1 92.46(4) . . ?
O5 Cu1 O1 92.46(4) 3_766 3_766 ?
O5 Cu1 O1 87.54(4) . 3_766 ?
O1 Cu1 O1 180.0 . 3_766 ?
O5 Cu1 O6 89.41(4) 3_766 2_756 ?
O5 Cu1 O6 90.59(4) . 2_756 ?
O1 Cu1 O6 92.42(4) . 2_756 ?
O1 Cu1 O6 87.58(4) 3_766 2_756 ?
O5 Cu1 O6 90.59(4) 3_766 4_565 ?
O5 Cu1 O6 89.41(4) . 4_565 ?
O1 Cu1 O6 87.58(4) . 4_565 ?
O1 Cu1 O6 92.42(4) 3_766 4_565 ?
O6 Cu1 O6 180.0 2_756 4_565 ?
O4 Cu2 O4 180.00(3) 3_676 . ?
O4 Cu2 O3 90.79(4) 3_676 3_676 ?
O4 Cu2 O3 89.21(4) . 3_676 ?
O4 Cu2 O3 89.21(4) 3_676 . ?
O4 Cu2 O3 90.79(4) . . ?
O3 Cu2 O3 180.0 3_676 . ?
O4 Cu2 O2 89.60(4) 3_676 . ?
O4 Cu2 O2 90.40(4) . . ?
O3 Cu2 O2 93.36(4) 3_676 . ?
O3 Cu2 O2 86.64(4) . . ?
O4 Cu2 O2 90.40(4) 3_676 3_676 ?
O4 Cu2 O2 89.60(4) . 3_676 ?
O3 Cu2 O2 86.64(4) 3_676 3_676 ?
O3 Cu2 O2 93.36(4) . 3_676 ?
O2 Cu2 O2 180.0 . 3_676 ?
C1 O1 Cu1 126.05(9) . . ?
C1 O2 Cu2 129.33(9) . . ?
Cu2 O3 H3A 103.8(14) . . ?
Cu2 O3 H3B 114.1(15) . . ?
H3A O3 H3B 109(2) . . ?
Cu2 O4 H4A 124.2(12) . . ?
Cu2 O4 H4B 116.5(15) . . ?
H4A O4 H4B 109.7(18) . . ?
C2 O5 Cu1 119.36(8) . . ?
C2 O6 Cu1 122.56(8) . 2_746 ?
O2 C1 O1 123.92(13) . . ?
O2 C1 H1 120.5(10) . . ?
O1 C1 H1 115.5(10) . . ?
O6 C2 O5 123.51(11) . . ?
O6 C2 H2 119.6(10) . . ?
O5 C2 H2 116.9(10) . . ?

loop_
_geom_bond_atom_site_label_1
_geom_bond_atom_site_label_2
_geom_bond_distance
_geom_bond_site_symmetry_2
_geom_bond_publ_flag
Cu1 O5 1.9659(10) 3_766 ?
Cu1 O5 1.9659(10) . ?
Cu1 O1 2.0079(9) . ?
Cu1 O1 2.0079(9) 3_766 ?
Cu1 O6 2.3314(10) 2_756 ?
Cu1 O6 2.3314(10) 4_565 ?
Cu2 O4 1.9499(10) 3_676 ?
Cu2 O4 1.9499(10) . ?
Cu2 O3 2.0074(11) 3_676 ?
Cu2 O3 2.0074(11) . ?
Cu2 O2 2.3900(11) . ?
Cu2 O2 2.3900(11) 3_676 ?
O1 C1 1.2732(15) . ?
O2 C1 1.2482(16) . ?
O3 H3A 0.83(2) . ?
O3 H3B 0.82(2) . ?
O4 H4A 0.87(2) . ?
O4 H4B 0.86(2) . ?
O5 C2 1.2773(15) . ?
O6 C2 1.2424(16) . ?
O6 Cu1 2.3314(10) 2_746 ?
C1 H1 0.959(17) . ?
C2 H2 0.963(16) . ?

loop_
_geom_hbond_atom_site_label_D
_geom_hbond_atom_site_label_H
_geom_hbond_atom_site_label_A
_geom_hbond_distance_DH
_geom_hbond_distance_HA
_geom_hbond_distance_DA
_geom_hbond_angle_DHA
_geom_hbond_site_symmetry_A
C1 H1 O5 0.959(17) 2.427(17) 3.0163(17) 119.4(13) .
C2 H2 O6 0.963(16) 2.390(18) 2.9408(18) 115.9(12) 2_756
O4 H4A O2 0.87(2) 1.80(2) 2.6652(14) 174(2) 2_656
O4 H4B O6 0.86(2) 1.86(2) 2.7105(14) 169(2) 1_565
O3 H3A O1 0.83(2) 1.92(2) 2.7301(15) 168(2) .
O3 H3A O2 0.83(2) 2.60(2) 3.0299(15) 113.6(17) .
O3 H3B O5 0.82(2) 1.94(2) 2.7549(14) 175(2) 1_565

loop_
_geom_torsion_atom_site_label_1
_geom_torsion_atom_site_label_2
_geom_torsion_atom_site_label_3
_geom_torsion_atom_site_label_4
_geom_torsion
_geom_torsion_site_symmetry_1
_geom_torsion_site_symmetry_2
_geom_torsion_site_symmetry_3
_geom_torsion_site_symmetry_4
_geom_torsion_publ_flag
Cu2 O2 C1 O1 9.11(19) . . . . ?
Cu1 O1 C1 O2 167.79(9) . . . . ?
Cu1 O6 C2 O5 -176.58(9) 2_746 . . . ?
Cu1 O5 C2 O6 161.50(10) . . . . ?
